data_9008151
loop_
_publ_author_name
'Trojer, F. J.'

_publ_section_title
;
 The crystal structure of parawollastonite
;
_journal_name_full 'Zeitschrift fur Kristallographie'
_journal_page_first 291
_journal_page_last 308
_journal_volume 127
_journal_year 1968
_chemical_compound_source 'Crestmore, California, USA'
_chemical_formula_sum 'Ca O3 Si'
_chemical_name_mineral Wollastonite-2M
_space_group_IT_number 14
_symmetry_space_group_name_Hall '-P 2yab'
_symmetry_space_group_name_H-M 'P 1 21/a 1'
_cell_angle_alpha 90
_cell_angle_beta 95.404
_cell_angle_gamma 90
_cell_length_a 15.426
_cell_length_b 7.320
_cell_length_c 7.066
_cell_formula_units_Z 12
_cell_volume 794.335
_database_code_amcsd 0010667
_exptl_crystal_density_diffrn 2.914
_cod_original_formula_sum 'Ca Si O3'
_cod_database_code 9008151

loop_
_space_group_symop_operation_xyz
x,y,z
1/2+x,1/2-y,z
1/2-x,1/2+y,-z
-x,-y,-z

loop_
_atom_site_aniso_label
_atom_site_aniso_U_11
_atom_site_aniso_U_22
_atom_site_aniso_U_33
_atom_site_aniso_U_12
_atom_site_aniso_U_13
_atom_site_aniso_U_23
Ca1 0.00932 0.00915 0.00394 -0.00006 0.00049 0.00034
Ca2 0.00980 0.00768 0.00840 -0.00023 0.00016 -0.00240
Ca3 0.01087 0.00719 0.00842 0.00194 0.00049 0.00063
Si1 0.00836 0.00206 0.00644 0.00034 -0.00071 -0.00021
Si2 0.00860 0.00413 0.00622 -0.00028 -0.00055 0.00010
Si3 0.00358 0.00999 0.00524 -0.00017 0.00033 0.00044
O1 0.00705 0.01162 0.00038 -0.00097 0.00142 0.00029
O2 0.01207 0.01146 0.00361 -0.00040 0.00389 0.00089
O3 0.01709 0.00388 0.00253 0.00137 -0.00257 -0.00138
O4 0.01505 0.01238 0.00399 0.00040 -0.00317 -0.00146
O5 0.01087 0.00909 0.01805 0.00900 0.00126 -0.00031
O6 0.00872 0.00700 0.01750 0.00467 0.00022 0.00329
O7 0.01685 0.00540 0.00143 0.00467 -0.00317 0.00026
O8 0.01362 0.00649 0.00306 -0.00342 -0.00274 0.00052
O9 0.00920 0.00584 0.00908 -0.00028 0.00520 0.00086

loop_
_atom_site_label
_atom_site_fract_x
_atom_site_fract_y
_atom_site_fract_z
Ca1 0.24820 0.37580 0.97120
Ca2 0.40110 0.62650 0.73970
Ca3 0.39870 0.12090 0.73640
Si1 0.40760 0.09070 0.23130
Si2 0.40750 0.65980 0.23130
Si3 0.30160 0.37610 0.44320
O1 0.30000 0.37470 0.66850
O2 0.21560 0.37590 0.30310
O3 0.34900 0.13970 0.03280
O4 0.34730 0.61570 0.03480
O5 0.50860 0.12260 0.23880
O6 0.50780 0.61760 0.23470
O7 0.36420 0.19620 0.40600
O8 0.36330 0.55330 0.40670
O9 0.39060 0.87550 0.27670

loop_
_cod_related_entry_id
_cod_related_entry_database
_cod_related_entry_code
1 AMCSD 0010667
